data_4513926
loop_
_publ_author_name
'Yang, Wu-Lin'
'Li, Chun-Yan'
'Qin, Wen-Jing'
'Tang, Fei-Fei'
'Yu, Xingxin'
'Deng, Wei-Ping'

_publ_section_title
;
 Cu(I)-Catalyzed Chemoselective and Stereoselective [3 + 3] Cycloaddition
 of Azomethine Ylides with 2-Indolylnitroethylenes: Facile Access to
 Highly Substituted Tetrahydro-\g-Carbolines
;
_journal_issue 9
_journal_name_full 'ACS Catalysis'
_journal_page_first 5685
_journal_paper_doi 10.1021/acscatal.6b01596
_journal_volume 6
_journal_year 2016
_chemical_absolute_configuration ad
_chemical_formula_sum 'C21 H20 Cl N3 O4'
_chemical_formula_weight 413.85
_chemical_name_systematic
; 
 ? 
;
_space_group_crystal_system monoclinic
_space_group_IT_number 4
_space_group_name_Hall 'P 2yb'
_space_group_name_H-M_alt 'P 1 21 1'
_symmetry_space_group_name_Hall 'P 2yb'
_symmetry_space_group_name_H-M 'P 1 21 1'
_atom_sites_solution_hydrogens mixed
_audit_creation_method SHELXL-2013
_cell_angle_alpha 90
_cell_angle_beta 100.770(9)
_cell_angle_gamma 90
_cell_formula_units_Z 2
_cell_length_a 9.480(4)
_cell_length_b 5.679(2)
_cell_length_c 19.061(7)
_cell_measurement_reflns_used 747
_cell_measurement_temperature 293(2)
_cell_measurement_theta_max 36.636
_cell_measurement_theta_min 5.236
_cell_volume 1008.1(7)
_computing_cell_refinement 'Bruker SMART'
_computing_data_collection 'Bruker SMART'
_computing_data_reduction 'Bruker SHELXTL'
_computing_molecular_graphics 'Bruker SHELXTL'
_computing_publication_material 'Bruker SHELXTL'
_computing_structure_refinement 'SHELXL-2013 (Sheldrick, 2013)'
_computing_structure_solution 'Bruker SHELXTL'
_diffrn_ambient_temperature 293(2)
_diffrn_measured_fraction_theta_full 0.972
_diffrn_measured_fraction_theta_max 0.996
_diffrn_measurement_device_type 'CCD area detector'
_diffrn_measurement_method 'phi and omega scans'
_diffrn_radiation_type MoK\a
_diffrn_radiation_wavelength 0.71073
_diffrn_reflns_av_R_equivalents 0.0485
_diffrn_reflns_av_unetI/netI 0.0908
_diffrn_reflns_Laue_measured_fraction_full 0.972
_diffrn_reflns_Laue_measured_fraction_max 0.996
_diffrn_reflns_limit_h_max 11
_diffrn_reflns_limit_h_min -8
_diffrn_reflns_limit_k_max 6
_diffrn_reflns_limit_k_min -6
_diffrn_reflns_limit_l_max 22
_diffrn_reflns_limit_l_min -22
_diffrn_reflns_number 5532
_diffrn_reflns_point_group_measured_fraction_full 0.930
_diffrn_reflns_point_group_measured_fraction_max 0.955
_diffrn_reflns_theta_full 25.242
_diffrn_reflns_theta_max 24.995
_diffrn_reflns_theta_min 2.175
_exptl_absorpt_coefficient_mu 0.222
_exptl_absorpt_correction_T_max 0.7456
_exptl_absorpt_correction_T_min 0.5998
_exptl_absorpt_correction_type multi-scan
_exptl_absorpt_process_details sadabs
_exptl_crystal_colour colorless
_exptl_crystal_density_diffrn 1.363
_exptl_crystal_description prismatic
_exptl_crystal_F_000 432
_exptl_crystal_size_max 0.20
_exptl_crystal_size_mid 0.14
_exptl_crystal_size_min 0.05
_refine_diff_density_max 0.453
_refine_diff_density_min -0.243
_refine_diff_density_rms 0.063
_refine_ls_abs_structure_details
; 
 Flack x determined using 691 quotients [(I+)-(I-)]/[(I+)+(I-)] 
 (Parsons and Flack (2004), Acta Cryst. A60, s61). 
;
_refine_ls_abs_structure_Flack 0.15(12)
_refine_ls_extinction_method none
_refine_ls_goodness_of_fit_ref 0.982
_refine_ls_hydrogen_treatment mixed
_refine_ls_matrix_type full
_refine_ls_number_parameters 268
_refine_ls_number_reflns 3403
_refine_ls_number_restraints 2
_refine_ls_restrained_S_all 0.982
_refine_ls_R_factor_all 0.1213
_refine_ls_R_factor_gt 0.0855
_refine_ls_shift/su_max 0.038
_refine_ls_shift/su_mean 0.002
_refine_ls_structure_factor_coef Fsqd
_refine_ls_weighting_details 'w=1/[\s^2^(Fo^2^)+(0.1053P)^2^+1.4965P] where P=(Fo^2^+2Fc^2^)/3'
_refine_ls_weighting_scheme calc
_refine_ls_wR_factor_gt 0.2099
_refine_ls_wR_factor_ref 0.2354
_reflns_Friedel_coverage 0.724
_reflns_Friedel_fraction_full 0.878
_reflns_Friedel_fraction_max 0.902
_reflns_number_gt 2305
_reflns_number_total 3403
_reflns_threshold_expression 'I > 2\s(I)'
_cod_data_source_file cs6b01596_si_002.cif
_cod_data_source_block cd16418
_cod_depositor_comments 'Adding full bibliography for 4513926--4513927.cif.'
_cod_database_code 4513926
_shelx_space_group_comment
; 
The symmetry employed for this shelxl refinement is uniquely defined 
by the following loop, which should always be used as a source of 
symmetry information in preference to the above space-group names. 
They are only intended as comments. 
;
_shelxl_version_number 2013-4

loop_
_space_group_symop_operation_xyz
'x, y, z'
'-x, y+1/2, -z'

loop_
_atom_site_label
_atom_site_type_symbol
_atom_site_fract_x
_atom_site_fract_y
_atom_site_fract_z
_atom_site_U_iso_or_equiv
_atom_site_adp_type
_atom_site_occupancy
_atom_site_site_symmetry_order
_atom_site_calc_flag
_atom_site_refinement_flags_posn
_atom_site_refinement_flags_adp
Cl1 Cl 0.9732(3) 0.1041(8) 0.60623(14) 0.0896(13) Uani 1 1 d . .
N1 N 0.2785(8) 0.4471(15) 0.1144(4) 0.0490(19) Uani 1 1 d . .
N2 N 0.3882(9) 0.3500(19) 0.3630(4) 0.055(2) Uani 1 1 d D .
N3 N 0.6620(8) 0.597(2) 0.2683(4) 0.059(2) Uani 1 1 d . .
O1 O 0.6444(9) 0.8065(16) 0.2744(5) 0.080(2) Uani 1 1 d . .
O2 O 0.7647(9) 0.5044(18) 0.2505(5) 0.097(3) Uani 1 1 d . .
O3 O 0.2367(8) -0.0007(13) 0.2778(4) 0.068(2) Uani 1 1 d . .
O4 O 0.0768(7) 0.2710(14) 0.2307(4) 0.064(2) Uani 1 1 d . .
C1 C 0.2756(9) 0.3051(17) 0.0556(5) 0.044(2) Uani 1 1 d . .
C2 C 0.1963(10) 0.321(2) -0.0130(5) 0.060(3) Uani 1 1 d . .
H2 H 0.1295 0.4404 -0.0260 0.072 Uiso 1 1 calc R U
C3 C 0.2203(11) 0.152(2) -0.0612(5) 0.067(3) Uani 1 1 d . .
H3 H 0.1658 0.1566 -0.1071 0.081 Uiso 1 1 calc R U
C4 C 0.3215(11) -0.024(2) -0.0447(6) 0.068(3) Uani 1 1 d . .
H4 H 0.3368 -0.1310 -0.0796 0.082 Uiso 1 1 calc R U
C5 C 0.4009(10) -0.042(2) 0.0246(5) 0.058(3) Uani 1 1 d . .
H5 H 0.4660 -0.1639 0.0370 0.069 Uiso 1 1 calc R U
C6 C 0.3808(9) 0.1279(17) 0.0752(4) 0.044(2) Uani 1 1 d . .
C7 C 0.4421(9) 0.1687(18) 0.1485(4) 0.045(2) Uani 1 1 d . .
H7 H 0.5130 0.0788 0.1766 0.054 Uiso 1 1 calc R U
C8 C 0.3774(8) 0.3640(14) 0.1698(4) 0.0342(18) Uani 1 1 d . .
C9 C 0.1797(10) 0.6424(19) 0.1164(5) 0.056(3) Uani 1 1 d . .
H9A H 0.1847 0.7485 0.0777 0.084 Uiso 1 1 calc R U
H9B H 0.2056 0.7245 0.1610 0.084 Uiso 1 1 calc R U
H9C H 0.0836 0.5829 0.1118 0.084 Uiso 1 1 calc R U
C10 C 0.4014(8) 0.4799(18) 0.2414(4) 0.043(2) Uani 1 1 d . .
H10 H 0.3925 0.6504 0.2339 0.052 Uiso 1 1 calc R U
C11 C 0.5481(8) 0.4308(16) 0.2871(4) 0.039(2) Uani 1 1 d . .
H11 H 0.5758 0.2671 0.2806 0.047 Uiso 1 1 calc R U
C12 C 0.5267(9) 0.4681(19) 0.3640(4) 0.047(2) Uani 1 1 d . .
H12 H 0.5141 0.6369 0.3715 0.057 Uiso 1 1 calc R U
C13 C 0.2972(8) 0.4054(16) 0.2935(4) 0.040(2) Uani 1 1 d . .
H13 H 0.2359 0.5399 0.2996 0.048 Uiso 1 1 calc R U
C14 C 0.2041(9) 0.2001(19) 0.2684(5) 0.042(2) Uani 1 1 d . .
C15 C -0.0249(12) 0.086(3) 0.2027(8) 0.101(5) Uani 1 1 d . .
H15A H 0.0075 0.0069 0.1642 0.151 Uiso 1 1 calc R U
H15B H -0.1175 0.1548 0.1856 0.151 Uiso 1 1 calc R U
H15C H -0.0318 -0.0246 0.2400 0.151 Uiso 1 1 calc R U
C16 C 0.6412(10) 0.3770(18) 0.4239(5) 0.050(2) Uani 1 1 d . .
C17 C 0.7151(14) 0.176(2) 0.4172(6) 0.088(4) Uani 1 1 d . .
H17 H 0.6963 0.0933 0.3742 0.105 Uiso 1 1 calc R U
C18 C 0.8176(14) 0.090(3) 0.4725(6) 0.088(4) Uani 1 1 d . .
H18 H 0.8680 -0.0470 0.4669 0.105 Uiso 1 1 calc R U
C19 C 0.8432(11) 0.209(3) 0.5348(5) 0.070(3) Uani 1 1 d . .
C20 C 0.7736(14) 0.410(3) 0.5427(6) 0.095(5) Uani 1 1 d . .
H20 H 0.7924 0.4922 0.5856 0.113 Uiso 1 1 calc R U
C21 C 0.6735(13) 0.492(3) 0.4861(5) 0.083(4) Uani 1 1 d . .
H21 H 0.6265 0.6328 0.4914 0.100 Uiso 1 1 calc R U
H2A H 0.400(18) 0.205(7) 0.368(8) 0.14(7) Uiso 1 1 d D .

loop_
_atom_site_aniso_label
_atom_site_aniso_U_11
_atom_site_aniso_U_22
_atom_site_aniso_U_33
_atom_site_aniso_U_23
_atom_site_aniso_U_13
_atom_site_aniso_U_12
Cl1 0.0578(15) 0.149(3) 0.0610(16) 0.034(2) 0.0085(12) 0.018(2)
N1 0.048(4) 0.056(5) 0.043(4) -0.008(4) 0.008(3) 0.009(4)
N2 0.052(5) 0.077(7) 0.039(4) 0.003(4) 0.015(4) -0.002(5)
N3 0.044(5) 0.086(8) 0.049(4) 0.003(5) 0.012(4) -0.007(5)
O1 0.081(5) 0.052(5) 0.106(7) 0.006(5) 0.014(5) -0.017(4)
O2 0.067(5) 0.117(8) 0.122(7) -0.012(6) 0.055(5) -0.014(5)
O3 0.072(5) 0.048(5) 0.082(5) 0.005(4) 0.015(4) -0.007(4)
O4 0.040(4) 0.070(5) 0.082(5) -0.018(4) 0.007(3) 0.004(3)
C1 0.036(4) 0.059(6) 0.041(5) -0.004(4) 0.013(4) 0.004(4)
C2 0.054(6) 0.081(8) 0.040(5) -0.017(5) 0.000(5) 0.010(6)
C3 0.054(6) 0.096(9) 0.049(5) -0.014(6) 0.003(4) 0.000(6)
C4 0.054(6) 0.089(9) 0.063(7) -0.024(6) 0.012(5) -0.015(6)
C5 0.041(5) 0.069(7) 0.065(6) -0.010(6) 0.014(5) -0.006(5)
C6 0.047(5) 0.048(6) 0.041(4) -0.011(4) 0.017(4) -0.002(5)
C7 0.045(5) 0.054(6) 0.037(4) 0.002(4) 0.010(4) 0.007(4)
C8 0.031(4) 0.036(5) 0.034(4) 0.003(4) 0.003(3) -0.004(4)
C9 0.057(5) 0.057(7) 0.057(5) 0.003(5) 0.016(4) 0.020(5)
C10 0.036(4) 0.050(6) 0.046(5) 0.001(4) 0.011(4) 0.006(4)
C11 0.035(4) 0.037(5) 0.048(5) -0.008(4) 0.015(4) -0.004(4)
C12 0.041(5) 0.065(6) 0.036(4) 0.001(4) 0.011(4) -0.006(5)
C13 0.036(4) 0.046(6) 0.040(5) -0.017(4) 0.017(4) 0.001(4)
C14 0.043(5) 0.047(6) 0.044(5) 0.001(4) 0.024(4) 0.008(4)
C15 0.053(6) 0.094(10) 0.153(12) -0.059(10) 0.015(7) -0.028(7)
C16 0.050(5) 0.057(7) 0.044(5) -0.001(5) 0.012(4) -0.005(5)
C17 0.117(10) 0.069(9) 0.065(7) -0.011(6) -0.013(7) 0.022(8)
C18 0.091(8) 0.084(9) 0.077(8) -0.002(8) -0.013(7) 0.031(8)
C19 0.060(6) 0.110(10) 0.042(6) 0.032(6) 0.017(5) 0.023(7)
C20 0.103(9) 0.137(13) 0.040(6) -0.024(7) 0.006(6) 0.047(10)
C21 0.081(8) 0.119(11) 0.047(6) -0.008(6) 0.007(6) 0.052(8)

loop_
_atom_type_symbol
_atom_type_description
_atom_type_scat_dispersion_real
_atom_type_scat_dispersion_imag
_atom_type_scat_source
C C 0.0033 0.0016 'International Tables Vol C Tables 4.2.6.8 and 6.1.1.4'
H H 0.0000 0.0000 'International Tables Vol C Tables 4.2.6.8 and 6.1.1.4'
N N 0.0061 0.0033 'International Tables Vol C Tables 4.2.6.8 and 6.1.1.4'
O O 0.0106 0.0060 'International Tables Vol C Tables 4.2.6.8 and 6.1.1.4'
Cl Cl 0.1484 0.1585 'International Tables Vol C Tables 4.2.6.8 and 6.1.1.4'

loop_
_geom_angle_atom_site_label_1
_geom_angle_atom_site_label_2
_geom_angle_atom_site_label_3
_geom_angle
C8 N1 C1 109.6(8)
C8 N1 C9 126.7(7)
C1 N1 C9 123.5(7)
C13 N2 C12 106.7(7)
C13 N2 H2A 111(10)
C12 N2 H2A 111(10)
O1 N3 O2 126.0(10)
O1 N3 C11 118.0(9)
O2 N3 C11 116.0(10)
C14 O4 C15 116.5(9)
N1 C1 C2 131.0(9)
N1 C1 C6 107.2(7)
C2 C1 C6 121.7(8)
C1 C2 C3 117.2(10)
C1 C2 H2 121.4
C3 C2 H2 121.4
C2 C3 C4 123.2(9)
C2 C3 H3 118.4
C4 C3 H3 118.4
C3 C4 C5 119.7(11)
C3 C4 H4 120.2
C5 C4 H4 120.2
C4 C5 C6 119.0(10)
C4 C5 H5 120.5
C6 C5 H5 120.5
C5 C6 C1 119.1(8)
C5 C6 C7 134.6(9)
C1 C6 C7 106.3(8)
C8 C7 C6 107.5(8)
C8 C7 H7 126.3
C6 C7 H7 126.3
C7 C8 N1 109.5(7)
C7 C8 C10 129.0(7)
N1 C8 C10 121.5(7)
N1 C9 H9A 109.5
N1 C9 H9B 109.5
H9A C9 H9B 109.5
N1 C9 H9C 109.5
H9A C9 H9C 109.5
H9B C9 H9C 109.5
C8 C10 C11 114.1(7)
C8 C10 C13 116.6(7)
C11 C10 C13 101.7(6)
C8 C10 H10 108.0
C11 C10 H10 108.0
C13 C10 H10 108.0
N3 C11 C10 111.3(7)
N3 C11 C12 111.4(7)
C10 C11 C12 104.6(6)
N3 C11 H11 109.8
C10 C11 H11 109.8
C12 C11 H11 109.8
N2 C12 C16 111.6(8)
N2 C12 C11 101.6(7)
C16 C12 C11 118.1(8)
N2 C12 H12 108.4
C16 C12 H12 108.4
C11 C12 H12 108.4
N2 C13 C14 109.5(8)
N2 C13 C10 107.0(6)
C14 C13 C10 114.2(7)
N2 C13 H13 108.7
C14 C13 H13 108.7
C10 C13 H13 108.7
O3 C14 O4 123.4(9)
O3 C14 C13 125.7(9)
O4 C14 C13 110.9(8)
O4 C15 H15A 109.5
O4 C15 H15B 109.5
H15A C15 H15B 109.5
O4 C15 H15C 109.5
H15A C15 H15C 109.5
H15B C15 H15C 109.5
C21 C16 C17 117.2(10)
C21 C16 C12 121.0(10)
C17 C16 C12 121.8(9)
C16 C17 C18 121.7(11)
C16 C17 H17 119.2
C18 C17 H17 119.2
C19 C18 C17 118.7(13)
C19 C18 H18 120.6
C17 C18 H18 120.6
C20 C19 C18 121.0(10)
C20 C19 Cl1 119.4(10)
C18 C19 Cl1 119.6(10)
C19 C20 C21 118.8(11)
C19 C20 H20 120.6
C21 C20 H20 120.6
C16 C21 C20 122.6(11)
C16 C21 H21 118.7
C20 C21 H21 118.7

loop_
_geom_bond_atom_site_label_1
_geom_bond_atom_site_label_2
_geom_bond_distance
Cl1 C19 1.761(10)
N1 C8 1.359(10)
N1 C1 1.377(12)
N1 C9 1.457(12)
N2 C13 1.473(12)
N2 C12 1.471(12)
N2 H2A 0.83(3)
N3 O1 1.209(12)
N3 O2 1.209(12)
N3 C11 1.527(12)
O3 C14 1.187(11)
O4 C14 1.346(10)
O4 C15 1.457(12)
C1 C2 1.384(12)
C1 C6 1.417(13)
C2 C3 1.377(15)
C2 H2 0.9300
C3 C4 1.382(17)
C3 H3 0.9300
C4 C5 1.397(14)
C4 H4 0.9300
C5 C6 1.400(13)
C5 H5 0.9300
C6 C7 1.428(11)
C7 C8 1.365(12)
C7 H7 0.9300
C8 C10 1.493(12)
C9 H9A 0.9600
C9 H9B 0.9600
C9 H9C 0.9600
C10 C11 1.523(11)
C10 C13 1.583(11)
C10 H10 0.9800
C11 C12 1.532(12)
C11 H11 0.9800
C12 C16 1.511(12)
C12 H12 0.9800
C13 C14 1.486(13)
C13 H13 0.9800
C15 H15A 0.9600
C15 H15B 0.9600
C15 H15C 0.9600
C16 C21 1.339(15)
C16 C17 1.360(16)
C17 C18 1.382(15)
C17 H17 0.9300
C18 C19 1.349(16)
C18 H18 0.9300
C19 C20 1.338(18)
C20 C21 1.378(15)
C20 H20 0.9300
C21 H21 0.9300

loop_
_geom_torsion_atom_site_label_1
_geom_torsion_atom_site_label_2
_geom_torsion_atom_site_label_3
_geom_torsion_atom_site_label_4
_geom_torsion
C8 N1 C1 C2 -178.2(10)
C9 N1 C1 C2 6.8(16)
C8 N1 C1 C6 -1.5(10)
C9 N1 C1 C6 -176.5(8)
N1 C1 C2 C3 178.4(10)
C6 C1 C2 C3 2.1(15)
C1 C2 C3 C4 -2.1(17)
C2 C3 C4 C5 2.6(18)
C3 C4 C5 C6 -3.1(15)
C4 C5 C6 C1 3.1(14)
C4 C5 C6 C7 -178.9(10)
N1 C1 C6 C5 -179.8(8)
C2 C1 C6 C5 -2.7(14)
N1 C1 C6 C7 1.7(10)
C2 C1 C6 C7 178.8(9)
C5 C6 C7 C8 -179.5(10)
C1 C6 C7 C8 -1.3(10)
C6 C7 C8 N1 0.4(10)
C6 C7 C8 C10 179.4(8)
C1 N1 C8 C7 0.7(10)
C9 N1 C8 C7 175.5(9)
C1 N1 C8 C10 -178.4(8)
C9 N1 C8 C10 -3.6(13)
C7 C8 C10 C11 23.7(13)
N1 C8 C10 C11 -157.4(8)
C7 C8 C10 C13 -94.5(10)
N1 C8 C10 C13 84.4(10)
O1 N3 C11 C10 59.1(11)
O2 N3 C11 C10 -123.2(9)
O1 N3 C11 C12 -57.2(11)
O2 N3 C11 C12 120.5(9)
C8 C10 C11 N3 83.5(10)
C13 C10 C11 N3 -150.0(7)
C8 C10 C11 C12 -156.1(8)
C13 C10 C11 C12 -29.6(9)
C13 N2 C12 C16 -165.8(8)
C13 N2 C12 C11 -39.1(10)
N3 C11 C12 N2 163.4(8)
C10 C11 C12 N2 43.0(10)
N3 C11 C12 C16 -74.3(11)
C10 C11 C12 C16 165.4(8)
C12 N2 C13 C14 145.1(8)
C12 N2 C13 C10 20.9(10)
C8 C10 C13 N2 130.9(8)
C11 C10 C13 N2 6.1(10)
C8 C10 C13 C14 9.5(11)
C11 C10 C13 C14 -115.2(8)
C15 O4 C14 O3 1.9(14)
C15 O4 C14 C13 179.9(9)
N2 C13 C14 O3 -34.8(12)
C10 C13 C14 O3 85.1(12)
N2 C13 C14 O4 147.3(7)
C10 C13 C14 O4 -92.8(8)
N2 C12 C16 C21 -97.3(13)
C11 C12 C16 C21 145.6(11)
N2 C12 C16 C17 82.5(12)
C11 C12 C16 C17 -34.7(14)
C21 C16 C17 C18 1.1(19)
C12 C16 C17 C18 -178.6(12)
C16 C17 C18 C19 1(2)
C17 C18 C19 C20 -2(2)
C17 C18 C19 Cl1 180.0(11)
C18 C19 C20 C21 1(2)
Cl1 C19 C20 C21 179.2(11)
C17 C16 C21 C20 -2(2)
C12 C16 C21 C20 177.7(12)
C19 C20 C21 C16 1(2)
